data_4323382
loop_
_publ_author_name
'Tuqiang Chen'
'Eileen N. Duesler'
'Robert T. Paine'
'H. N\"oth'

_publ_section_title
;
 Assembly of a Triple-Cage Species Containing B, P, and Si Atoms
;
_journal_name_full 'Inorganic Chemistry'
_journal_page_first 1534
_journal_page_last 1535
_journal_paper_doi 10.1021/ic961421d
_journal_volume 36
_journal_year 1997
_chemical_formula_structural
;
 (^i^Pr~2~NBPSi)~2~(^i^Pr~2~NBP)
;
_chemical_formula_sum 'C36 H84 B6 N6 P6 Si2'
_chemical_formula_weight 907.95
_chemical_name_systematic
; 
 not assigned 
;
_space_group_IT_number 14
_symmetry_cell_setting triclinic
_symmetry_space_group_name_Hall '-P 2ybc'
_symmetry_space_group_name_H-M 'P 1 21/c 1'
_atom_sites_solution_hydrogens geom
_atom_sites_solution_primary direct
_atom_sites_solution_secondary difmap
_audit_creation_method SHELXL
_cell_angle_alpha 90.00
_cell_angle_beta 106.49(3)
_cell_angle_gamma 90.00
_cell_formula_units_Z 4
_cell_length_a 18.339(4)
_cell_length_b 12.162(2)
_cell_length_c 26.585(5)
_cell_measurement_reflns_used 46
_cell_measurement_temperature 293(2)
_cell_measurement_theta_max 12.35
_cell_measurement_theta_min 5.22
_cell_volume 5686(2)
_computing_cell_refinement 'SHELXTL-Plus (Sheldrick, 1990)'
_computing_data_collection 'SHELXTL-Plus (Sheldrick, 1990)'
_computing_data_reduction 'SHELXTL-Plus (Sheldrick, 1990)'
_computing_molecular_graphics 'SHELXTL Version 5 (Sheldrick, 1994)'
_computing_publication_material 'SHELXTL Version 5 (Sheldrick, 1994)'
_computing_structure_refinement 'SHELXTL Version 5 (Sheldrick, 1994)'
_computing_structure_solution 'SHELXTL-Plus (Sheldrick, 1990)'
_diffrn_ambient_temperature 293(2)
_diffrn_measurement_device 'Siemens P4'
_diffrn_measurement_method \w-scans
_diffrn_radiation_monochromator graphite
_diffrn_radiation_source 'normal-focus sealed tube'
_diffrn_radiation_type MoK\a
_diffrn_radiation_wavelength 0.71073
_diffrn_reflns_av_R_equivalents 0.1126
_diffrn_reflns_av_sigmaI/netI 0.3310
_diffrn_reflns_limit_h_max 17
_diffrn_reflns_limit_h_min -17
_diffrn_reflns_limit_k_max 12
_diffrn_reflns_limit_k_min -12
_diffrn_reflns_limit_l_max 26
_diffrn_reflns_limit_l_min -26
_diffrn_reflns_number 11899
_diffrn_reflns_theta_max 21.00
_diffrn_reflns_theta_min 1.60
_diffrn_standards_decay_% 0.00
_diffrn_standards_interval_count 97
_diffrn_standards_number 3
_exptl_absorpt_coefficient_mu 0.261
_exptl_absorpt_correction_T_max 0.787
_exptl_absorpt_correction_T_min 0.767
_exptl_absorpt_correction_type psi-scans
_exptl_crystal_colour pale-yellow
_exptl_crystal_density_diffrn 1.061
_exptl_crystal_description 'irregular triangular chip'
_exptl_crystal_F_000 1960
_exptl_crystal_size_max 0.46
_exptl_crystal_size_mid 0.31
_exptl_crystal_size_min 0.25
_refine_diff_density_max 0.153
_refine_diff_density_min -0.173
_refine_diff_density_rms 0.037
_refine_ls_extinction_method none
_refine_ls_goodness_of_fit_all 0.961
_refine_ls_goodness_of_fit_obs 1.226
_refine_ls_hydrogen_treatment 'riding model'
_refine_ls_matrix_type full
_refine_ls_number_parameters 505
_refine_ls_number_reflns 6051
_refine_ls_number_restraints 0
_refine_ls_restrained_S_all 0.961
_refine_ls_restrained_S_obs 1.226
_refine_ls_R_factor_all 0.1634
_refine_ls_R_factor_obs 0.0391
_refine_ls_shift/esd_max -0.096
_refine_ls_shift/esd_mean 0.007
_refine_ls_structure_factor_coef Fsqd
_refine_ls_weighting_details
; 
 calc [0.00000+1.00000exp(9.00(sin\q/\l)^2^)]/ 
   [\s^2^(Fo^2^)+0.0000+0.0000*P+(0.0000P)^2^+0.0000sin\q/\l] 
 where P = 0.33333Fo^2^ + 0.66667Fc^2^ 
;
_refine_ls_weighting_scheme calc
_refine_ls_wR_factor_all 0.0782
_refine_ls_wR_factor_obs 0.0481
_reflns_number_observed 1773
_reflns_number_total 6051
_reflns_observed_criterion >2sigma(I)
_cod_data_source_file ic961421d.cif
_cod_data_source_block tc7a
_cod_original_cell_volume 5685.6(19)
_cod_original_sg_symbol_H-M 'P -1'
_cod_database_code 4323382

loop_
_symmetry_equiv_pos_as_xyz
'x, y, z'
'-x, y+1/2, -z+1/2'
'-x, -y, -z'
'x, -y-1/2, z-1/2'

loop_
_atom_site_aniso_label
_atom_site_aniso_U_11
_atom_site_aniso_U_22
_atom_site_aniso_U_33
_atom_site_aniso_U_23
_atom_site_aniso_U_13
_atom_site_aniso_U_12
Si1 0.0407(14) 0.046(2) 0.0367(13) 0.0037(12) 0.0103(11) -0.0017(12)
Si2 0.0444(14) 0.0405(15) 0.0376(13) 0.0021(12) 0.0147(11) 0.0009(12)
P1 0.0448(14) 0.0457(15) 0.0415(13) 0.0090(12) 0.0156(11) 0.0083(12)
P2 0.0455(14) 0.0457(15) 0.0410(13) -0.0001(12) 0.0164(11) -0.0032(12)
P3 0.0421(14) 0.051(2) 0.0470(13) 0.0005(12) 0.0154(11) -0.0006(12)
P4 0.0438(14) 0.064(2) 0.0421(12) -0.0020(13) 0.0171(11) -0.0035(13)
P5 0.0405(14) 0.0462(15) 0.0519(14) 0.0045(12) 0.0200(11) 0.0072(12)
P6 0.0511(15) 0.046(2) 0.0524(14) 0.0046(12) 0.0275(12) 0.0026(12)
B1 0.046(6) 0.022(5) 0.050(6) 0.002(5) 0.022(5) -0.013(5)
B2 0.047(6) 0.033(6) 0.045(5) -0.002(5) 0.020(5) 0.005(5)
B3 0.034(6) 0.051(7) 0.035(5) -0.003(5) 0.012(4) 0.003(5)
B4 0.054(6) 0.052(7) 0.028(5) -0.001(5) 0.007(5) -0.011(6)
B5 0.046(7) 0.045(7) 0.049(6) 0.006(5) 0.023(5) 0.007(5)
B6 0.052(6) 0.049(7) 0.040(6) -0.002(5) 0.014(5) 0.006(6)
N1 0.054(5) 0.044(4) 0.043(4) -0.002(4) 0.028(4) 0.000(4)
N2 0.042(4) 0.037(4) 0.054(4) 0.000(3) 0.024(3) 0.002(3)
N3 0.038(4) 0.052(5) 0.043(4) -0.005(4) 0.011(3) -0.005(4)
N4 0.057(5) 0.075(6) 0.046(4) 0.004(4) 0.013(4) 0.009(4)
N5 0.044(4) 0.044(5) 0.040(4) 0.000(4) 0.014(3) 0.010(4)
N6 0.092(6) 0.064(6) 0.034(4) -0.002(4) 0.002(4) -0.001(5)
C1 0.068(7) 0.075(8) 0.079(7) 0.015(6) 0.042(6) 0.012(6)
C2 0.048(7) 0.150(12) 0.112(9) -0.008(9) 0.035(6) 0.007(7)
C3 0.084(8) 0.100(9) 0.103(8) 0.034(7) 0.045(6) 0.042(7)
C4 0.065(6) 0.066(7) 0.056(6) 0.004(5) 0.034(5) 0.006(5)
C5 0.105(8) 0.074(7) 0.085(7) 0.015(6) 0.064(6) 0.013(6)
C6 0.174(11) 0.061(7) 0.079(7) -0.026(6) 0.059(7) -0.022(7)
C7 0.046(6) 0.043(6) 0.082(6) 0.006(5) 0.035(5) -0.004(5)
C8 0.058(7) 0.059(7) 0.130(9) -0.015(7) 0.020(6) -0.005(6)
C9 0.052(6) 0.068(7) 0.112(8) -0.006(7) 0.020(6) -0.013(5)
C10 0.062(6) 0.080(8) 0.050(5) 0.008(5) 0.035(5) -0.014(6)
C11 0.111(8) 0.088(8) 0.082(7) -0.018(6) 0.065(6) -0.041(7)
C12 0.117(9) 0.062(7) 0.076(7) 0.021(6) 0.045(6) 0.007(6)
C13 0.071(7) 0.065(7) 0.080(7) -0.014(6) 0.034(6) -0.020(6)
C14 0.092(9) 0.100(10) 0.124(9) 0.013(8) 0.033(7) -0.038(8)
C15 0.071(7) 0.123(10) 0.090(8) -0.036(7) -0.004(6) -0.034(7)
C16 0.045(6) 0.070(7) 0.096(7) -0.034(6) 0.031(6) -0.007(5)
C17 0.064(7) 0.075(8) 0.115(8) 0.008(7) 0.024(6) 0.011(6)
C18 0.117(9) 0.115(10) 0.066(6) -0.022(7) 0.057(6) -0.010(8)
C19 0.089(8) 0.105(10) 0.068(7) 0.046(7) 0.035(6) 0.031(7)
C20 0.110(9) 0.119(11) 0.106(9) 0.034(9) 0.032(7) -0.014(8)
C21 0.170(12) 0.137(12) 0.067(7) 0.009(8) 0.060(7) 0.017(10)
C22 0.074(8) 0.106(10) 0.068(7) 0.037(7) 0.019(6) 0.034(7)
C23 0.079(8) 0.152(13) 0.108(9) 0.003(9) 0.002(7) -0.018(9)
C24 0.073(8) 0.162(12) 0.089(8) 0.026(8) 0.022(7) 0.046(8)
C25 0.060(6) 0.042(6) 0.083(7) -0.010(5) 0.033(6) -0.002(5)
C26 0.064(7) 0.105(9) 0.123(9) -0.020(8) 0.026(7) -0.022(7)
C27 0.138(10) 0.073(8) 0.074(7) 0.017(6) 0.066(7) -0.002(7)
C28 0.059(6) 0.045(6) 0.081(7) -0.012(6) 0.025(5) 0.003(5)
C29 0.084(7) 0.079(7) 0.083(7) -0.023(7) 0.025(6) 0.023(6)
C30 0.077(7) 0.100(9) 0.067(7) -0.019(6) -0.018(5) 0.048(7)
C31 0.269(18) 0.113(11) 0.042(6) -0.048(8) 0.056(8) -0.092(12)
C32 0.116(11) 0.195(16) 0.114(11) -0.007(11) 0.054(9) 0.044(11)
C33 0.109(9) 0.252(17) 0.121(10) 0.113(11) 0.051(8) 0.050(11)
C34 0.065(8) 0.132(13) 0.132(11) 0.035(9) -0.022(8) -0.005(8)
C35 0.188(14) 0.150(13) 0.100(9) 0.026(9) 0.063(9) 0.088(11)
C36 0.091(9) 0.195(16) 0.125(10) 0.005(10) 0.069(8) 0.006(10)

loop_
_atom_site_label
_atom_site_type_symbol
_atom_site_fract_x
_atom_site_fract_y
_atom_site_fract_z
_atom_site_U_iso_or_equiv
_atom_site_thermal_displace_type
_atom_site_occupancy
_atom_site_calc_flag
_atom_site_refinement_flags
_atom_site_disorder_group
Si1 Si 0.21782(13) 0.2956(2) 0.21804(8) 0.0411(6) Uani 1 d . .
Si2 Si 0.29915(13) 0.2744(2) 0.30426(8) 0.0402(6) Uani 1 d . .
P1 P 0.20749(12) 0.4814(2) 0.21772(8) 0.0433(6) Uani 1 d . .
P2 P 0.33030(12) 0.4532(2) 0.32146(8) 0.0432(6) Uani 1 d . .
P3 P 0.25465(12) 0.2315(2) 0.14923(8) 0.0461(6) Uani 1 d . .
P4 P 0.10812(12) 0.2041(2) 0.17979(8) 0.0489(6) Uani 1 d . .
P5 P 0.39646(12) 0.1541(2) 0.32843(8) 0.0448(6) Uani 1 d . .
P6 P 0.25971(12) 0.1954(2) 0.36872(8) 0.0473(6) Uani 1 d . .
B1 B 0.2201(5) 0.4837(7) 0.2939(3) 0.038(2) Uani 1 d . .
B2 B 0.3182(5) 0.4814(7) 0.2469(3) 0.040(2) Uani 1 d . .
B3 B 0.1836(5) 0.1191(8) 0.1571(3) 0.040(2) Uani 1 d . .
B4 B 0.1469(5) 0.2746(8) 0.1256(3) 0.046(3) Uani 1 d . .
B5 B 0.3095(5) 0.0770(8) 0.3423(4) 0.045(3) Uani 1 d . .
B6 B 0.3720(5) 0.2095(8) 0.3917(3) 0.047(3) Uani 1 d . .
N1 N 0.1698(4) 0.5055(5) 0.3222(2) 0.044(2) Uani 1 d . .
N2 N 0.3718(3) 0.5055(5) 0.2207(2) 0.042(2) Uani 1 d . .
N3 N 0.1767(3) 0.0101(5) 0.1389(2) 0.045(2) Uani 1 d . .
N4 N 0.1106(4) 0.3332(6) 0.0809(2) 0.060(2) Uani 1 d . .
N5 N 0.2993(3) -0.0357(5) 0.3426(2) 0.042(2) Uani 1 d . .
N6 N 0.4170(4) 0.2470(6) 0.4388(2) 0.066(2) Uani 1 d . .
C1 C 0.0889(5) 0.5379(8) 0.2985(3) 0.069(3) Uani 1 d . .
H1A H 0.0678(5) 0.5544(8) 0.3277(3) 0.081 Uiso 1 calc R .
C2 C 0.0441(5) 0.4426(9) 0.2692(4) 0.101(4) Uani 1 d . .
H2A H 0.0516(5) 0.3794(9) 0.2918(4) 0.123 Uiso 1 calc R .
H2B H 0.0610(5) 0.4263(9) 0.2390(4) 0.123 Uiso 1 calc R .
H2C H -0.0089(5) 0.4612(9) 0.2582(4) 0.123 Uiso 1 calc R .
C3 C 0.0815(5) 0.6421(7) 0.2660(3) 0.092(4) Uani 1 d . .
H3A H 0.1115(5) 0.6994(7) 0.2868(3) 0.123 Uiso 1 calc R .
H3B H 0.0291(5) 0.6644(7) 0.2547(3) 0.123 Uiso 1 calc R .
H3C H 0.0992(5) 0.6284(7) 0.2359(3) 0.123 Uiso 1 calc R .
C4 C 0.1958(5) 0.5059(7) 0.3801(3) 0.059(2) Uani 1 d . .
H4A H 0.2468(5) 0.4736(7) 0.3897(3) 0.071 Uiso 1 calc R .
C5 C 0.1481(5) 0.4317(7) 0.4041(3) 0.081(3) Uani 1 d . .
H5A H 0.1438(5) 0.3604(7) 0.3880(3) 0.102 Uiso 1 calc R .
H5B H 0.0983(5) 0.4629(7) 0.3984(3) 0.102 Uiso 1 calc R .
H5C H 0.1719(5) 0.4248(7) 0.4411(3) 0.102 Uiso 1 calc R .
C6 C 0.2047(6) 0.6190(7) 0.4040(3) 0.100(4) Uani 1 d . .
H6A H 0.2351(6) 0.6634(7) 0.3878(3) 0.123 Uiso 1 calc R .
H6B H 0.2293(6) 0.6136(7) 0.4410(3) 0.123 Uiso 1 calc R .
H6C H 0.1556(6) 0.6521(7) 0.3985(3) 0.123 Uiso 1 calc R .
C7 C 0.4561(4) 0.5092(7) 0.2446(3) 0.054(2) Uani 1 d . .
H7A H 0.4790(4) 0.5321(7) 0.2171(3) 0.065 Uiso 1 calc R .
C8 C 0.4853(5) 0.3942(7) 0.2622(4) 0.084(3) Uani 1 d . .
H8A H 0.4680(5) 0.3439(7) 0.2335(4) 0.105 Uiso 1 calc R .
H8B H 0.4665(5) 0.3715(7) 0.2908(4) 0.105 Uiso 1 calc R .
H8C H 0.5399(5) 0.3949(7) 0.2734(4) 0.105 Uiso 1 calc R .
C9 C 0.4813(4) 0.5897(7) 0.2893(3) 0.078(3) Uani 1 d . .
H9A H 0.4616(4) 0.6613(7) 0.2777(3) 0.096 Uiso 1 calc R .
H9B H 0.5359(4) 0.5926(7) 0.3008(3) 0.096 Uiso 1 calc R .
H9C H 0.4626(4) 0.5665(7) 0.3178(3) 0.096 Uiso 1 calc R .
C10 C 0.3467(5) 0.5343(7) 0.1637(3) 0.060(3) Uani 1 d . .
H10A H 0.2922(5) 0.5185(7) 0.1513(3) 0.069 Uiso 1 calc R .
C11 C 0.3843(5) 0.4654(7) 0.1303(3) 0.086(3) Uani 1 d . .
H11A H 0.3782(5) 0.3889(7) 0.1369(3) 0.106 Uiso 1 calc R .
H11B H 0.4375(5) 0.4830(7) 0.1391(3) 0.106 Uiso 1 calc R .
H11C H 0.3609(5) 0.4810(7) 0.0939(3) 0.106 Uiso 1 calc R .
C12 C 0.3557(5) 0.6560(7) 0.1553(3) 0.081(3) Uani 1 d . .
H12A H 0.3313(5) 0.6970(7) 0.1768(3) 0.101 Uiso 1 calc R .
H12B H 0.3326(5) 0.6738(7) 0.1191(3) 0.101 Uiso 1 calc R .
H12C H 0.4087(5) 0.6743(7) 0.1647(3) 0.101 Uiso 1 calc R .
C13 C 0.1068(5) -0.0541(8) 0.1361(3) 0.069(3) Uani 1 d . .
H13A H 0.0752(5) -0.0093(8) 0.1523(3) 0.074 Uiso 1 calc R .
C14 C 0.1247(5) -0.1603(8) 0.1673(4) 0.105(4) Uani 1 d . .
H14A H 0.1551(5) -0.1442(8) 0.2024(4) 0.137 Uiso 1 calc R .
H14B H 0.1521(5) -0.2090(8) 0.1508(4) 0.137 Uiso 1 calc R .
H14C H 0.0781(5) -0.1947(8) 0.1686(4) 0.137 Uiso 1 calc R .
C15 C 0.0595(5) -0.0798(8) 0.0807(3) 0.100(4) Uani 1 d . .
H15A H 0.0486(5) -0.0129(8) 0.0608(3) 0.130 Uiso 1 calc R .
H15B H 0.0127(5) -0.1139(8) 0.0817(3) 0.130 Uiso 1 calc R .
H15C H 0.0871(5) -0.1288(8) 0.0646(3) 0.130 Uiso 1 calc R .
C16 C 0.2310(4) -0.0434(8) 0.1142(3) 0.068(3) Uani 1 d . .
H16A H 0.2156(4) -0.1205(8) 0.1081(3) 0.077 Uiso 1 calc R .
C17 C 0.3116(4) -0.0427(8) 0.1507(3) 0.085(3) Uani 1 d . .
H17A H 0.3117(4) -0.0737(8) 0.1839(3) 0.111 Uiso 1 calc R .
H17B H 0.3300(4) 0.0315(8) 0.1557(3) 0.111 Uiso 1 calc R .
H17C H 0.3439(4) -0.0855(8) 0.1355(3) 0.111 Uiso 1 calc R .
C18 C 0.2274(5) 0.0068(8) 0.0605(3) 0.093(4) Uani 1 d . .
H18A H 0.1759(5) 0.0049(8) 0.0384(3) 0.122 Uiso 1 calc R .
H18B H 0.2593(5) -0.0347(8) 0.0444(3) 0.122 Uiso 1 calc R .
H18C H 0.2447(5) 0.0816(8) 0.0650(3) 0.122 Uiso 1 calc R .
C19 C 0.1534(6) 0.3779(9) 0.0457(4) 0.084(4) Uani 1 d . .
H19A H 0.2063(6) 0.3549(9) 0.0610(4) 0.104 Uiso 1 calc R .
C20 C 0.1550(6) 0.5018(8) 0.0440(4) 0.112(4) Uani 1 d . .
H20A H 0.1714(6) 0.5301(8) 0.0791(4) 0.134 Uiso 1 calc R .
H20B H 0.1049(6) 0.5288(8) 0.0268(4) 0.134 Uiso 1 calc R .
H20C H 0.1895(6) 0.5252(8) 0.0250(4) 0.134 Uiso 1 calc R .
C21 C 0.1280(6) 0.3245(9) -0.0087(3) 0.119(5) Uani 1 d . .
H21A H 0.1285(6) 0.2460(9) -0.0050(3) 0.155 Uiso 1 calc R .
H21B H 0.1620(6) 0.3456(9) -0.0285(3) 0.155 Uiso 1 calc R .
H21C H 0.0774(6) 0.3485(9) -0.0266(3) 0.155 Uiso 1 calc R .
C22 C 0.0280(5) 0.3599(9) 0.0647(4) 0.083(3) Uani 1 d . .
H22A H 0.0180(5) 0.4009(9) 0.0317(4) 0.098 Uiso 1 calc R .
C23 C -0.0213(5) 0.2584(9) 0.0532(4) 0.119(4) Uani 1 d . .
H23A H -0.0059(5) 0.2129(9) 0.0286(4) 0.142 Uiso 1 calc R .
H23B H -0.0735(5) 0.2796(9) 0.0387(4) 0.142 Uiso 1 calc R .
H23C H -0.0160(5) 0.2182(9) 0.0851(4) 0.142 Uiso 1 calc R .
C24 C 0.0075(5) 0.4350(8) 0.1035(3) 0.108(4) Uani 1 d . .
H24A H 0.0412(5) 0.4972(8) 0.1102(3) 0.132 Uiso 1 calc R .
H24B H 0.0123(5) 0.3960(8) 0.1357(3) 0.132 Uiso 1 calc R .
H24C H -0.0439(5) 0.4599(8) 0.0894(3) 0.132 Uiso 1 calc R .
C25 C 0.2375(5) -0.0879(7) 0.3605(3) 0.059(3) Uani 1 d . .
H25A H 0.2402(5) -0.1673(7) 0.3549(3) 0.074 Uiso 1 calc R .
C26 C 0.1592(5) -0.0496(8) 0.3276(3) 0.097(4) Uani 1 d . .
H26A H 0.1546(5) -0.0610(8) 0.2911(3) 0.114 Uiso 1 calc R .
H26B H 0.1533(5) 0.0272(8) 0.3338(3) 0.114 Uiso 1 calc R .
H26C H 0.1205(5) -0.0908(8) 0.3372(3) 0.114 Uiso 1 calc R .
C27 C 0.2484(5) -0.0705(7) 0.4187(3) 0.087(4) Uani 1 d . .
H27A H 0.2985(5) -0.0941(7) 0.4380(3) 0.109 Uiso 1 calc R .
H27B H 0.2112(5) -0.1125(7) 0.4296(3) 0.109 Uiso 1 calc R .
H27C H 0.2424(5) 0.0061(7) 0.4253(3) 0.109 Uiso 1 calc R .
C28 C 0.3520(5) -0.1133(7) 0.3273(3) 0.061(3) Uani 1 d . .
H28A H 0.3850(5) -0.0692(7) 0.3119(3) 0.068 Uiso 1 calc R .
C29 C 0.3114(5) -0.1952(7) 0.2859(3) 0.081(3) Uani 1 d . .
H29A H 0.2788(5) -0.1566(7) 0.2565(3) 0.105 Uiso 1 calc R .
H29B H 0.2814(5) -0.2438(7) 0.3004(3) 0.105 Uiso 1 calc R .
H29C H 0.3481(5) -0.2372(7) 0.2745(3) 0.105 Uiso 1 calc R .
C30 C 0.4033(5) -0.1720(8) 0.3747(3) 0.089(4) Uani 1 d . .
H30A H 0.4281(5) -0.1187(8) 0.4005(3) 0.111 Uiso 1 calc R .
H30B H 0.4409(5) -0.2138(8) 0.3641(3) 0.111 Uiso 1 calc R .
H30C H 0.3733(5) -0.2204(8) 0.3893(3) 0.111 Uiso 1 calc R .
C31 C 0.3849(9) 0.2899(10) 0.4797(4) 0.139(6) Uani 1 d . .
H31A H 0.3309(9) 0.2851(10) 0.4602(4) 0.171 Uiso 1 calc R .
C32 C 0.3886(6) 0.4039(10) 0.4894(4) 0.137(5) Uani 1 d . .
H32A H 0.3872(6) 0.4425(10) 0.4576(4) 0.166 Uiso 1 calc R .
H32B H 0.4350(6) 0.4210(10) 0.5158(4) 0.166 Uiso 1 calc R .
H32C H 0.3461(6) 0.4260(10) 0.5013(4) 0.166 Uiso 1 calc R .
C33 C 0.3848(6) 0.2103(10) 0.5219(4) 0.157(6) Uani 1 d . .
H33A H 0.3802(6) 0.1370(10) 0.5080(4) 0.192 Uiso 1 calc R .
H33B H 0.3426(6) 0.2256(10) 0.5355(4) 0.192 Uiso 1 calc R .
H33C H 0.4314(6) 0.2169(10) 0.5496(4) 0.192 Uiso 1 calc R .
C34 C 0.4994(6) 0.2480(11) 0.4535(5) 0.120(5) Uani 1 d . .
H34A H 0.5102(6) 0.2779(11) 0.4891(5) 0.156 Uiso 1 calc R .
C35 C 0.5381(6) 0.1422(9) 0.4650(4) 0.142(5) Uani 1 d . .
H35A H 0.5086(6) 0.0934(9) 0.4798(4) 0.168 Uiso 1 calc R .
H35B H 0.5873(6) 0.1526(9) 0.4895(4) 0.168 Uiso 1 calc R .
H35C H 0.5439(6) 0.1109(9) 0.4332(4) 0.168 Uiso 1 calc R .
C36 C 0.5318(6) 0.3321(10) 0.4293(4) 0.129(5) Uani 1 d . .
H36A H 0.4993(6) 0.3955(10) 0.4233(4) 0.158 Uiso 1 calc R .
H36B H 0.5370(6) 0.3058(10) 0.3965(4) 0.158 Uiso 1 calc R .
H36C H 0.5809(6) 0.3516(10) 0.4519(4) 0.158 Uiso 1 calc R .

loop_
_atom_type_symbol
_atom_type_description
_atom_type_scat_dispersion_real
_atom_type_scat_dispersion_imag
_atom_type_scat_source
C C 0.0033 0.0016 'International Tables Vol C Tables 4.2.6.8 and 6.1.1.4'
H H 0.0000 0.0000 'International Tables Vol C Tables 4.2.6.8 and 6.1.1.4'
B B 0.0013 0.0007 'International Tables Vol C Tables 4.2.6.8 and 6.1.1.4'
N N 0.0061 0.0033 'International Tables Vol C Tables 4.2.6.8 and 6.1.1.4'
Si Si 0.0817 0.0704 'International Tables Vol C Tables 4.2.6.8 and 6.1.1.4'
P P 0.1023 0.0942 'International Tables Vol C Tables 4.2.6.8 and 6.1.1.4'

loop_
_geom_angle_atom_site_label_1
_geom_angle_atom_site_label_2
_geom_angle_atom_site_label_3
_geom_angle
_geom_angle_site_symmetry_1
_geom_angle_site_symmetry_3
_geom_angle_publ_flag
P3 Si1 P1 112.59(12) . . ?
P3 Si1 P4 84.21(11) . . ?
P1 Si1 P4 115.09(13) . . ?
P3 Si1 Si2 119.68(12) . . ?
P1 Si1 Si2 98.12(12) . . ?
P4 Si1 Si2 127.92(12) . . ?
P3 Si1 B4 49.2(2) . . ?
P1 Si1 B4 94.6(3) . . ?
P4 Si1 B4 49.3(2) . . ?
Si2 Si1 B4 166.1(3) . . ?
P6 Si2 P2 111.90(12) . . ?
P6 Si2 P5 84.59(11) . . ?
P2 Si2 P5 115.60(12) . . ?
P6 Si2 Si1 122.17(12) . . ?
P2 Si2 Si1 98.30(12) . . ?
P5 Si2 Si1 125.21(12) . . ?
P6 Si2 B6 49.5(2) . . ?
P2 Si2 B6 94.5(3) . . ?
P5 Si2 B6 49.4(2) . . ?
Si1 Si2 B6 166.9(3) . . ?
B2 P1 B1 77.7(3) . . ?
B2 P1 Si1 85.6(3) . . ?
B1 P1 Si1 91.4(3) . . ?
B1 P2 B2 77.4(3) . . ?
B1 P2 Si2 86.1(3) . . ?
B2 P2 Si2 90.8(3) . . ?
B3 P3 B4 65.0(4) . . ?
B3 P3 Si1 78.0(3) . . ?
B4 P3 Si1 70.3(3) . . ?
B3 P4 B4 64.6(4) . . ?
B3 P4 Si1 77.4(3) . . ?
B4 P4 Si1 69.9(3) . . ?
B5 P5 B6 67.2(4) . . ?
B5 P5 Si2 75.2(3) . . ?
B6 P5 Si2 70.7(3) . . ?
B5 P6 B6 67.7(4) . . ?
B5 P6 Si2 75.9(3) . . ?
B6 P6 Si2 70.6(3) . . ?
N1 B1 P2 127.4(6) . . ?
N1 B1 P1 131.7(6) . . ?
P2 B1 P1 100.8(4) . . ?
N2 B2 P1 127.1(6) . . ?
N2 B2 P2 130.7(6) . . ?
P1 B2 P2 102.0(4) . . ?
N3 B3 P3 128.7(6) . . ?
N3 B3 P4 127.1(6) . . ?
P3 B3 P4 102.5(5) . . ?
N3 B3 B4 136.5(6) . . ?
P3 B3 B4 58.1(4) . . ?
P4 B3 B4 58.1(4) . . ?
N4 B4 P3 127.3(6) . . ?
N4 B4 P4 131.7(7) . . ?
P3 B4 P4 100.9(4) . . ?
N4 B4 B3 145.9(7) . . ?
P3 B4 B3 56.9(4) . . ?
P4 B4 B3 57.3(3) . . ?
N4 B4 Si1 143.0(7) . . ?
P3 B4 Si1 60.5(2) . . ?
P4 B4 Si1 60.7(2) . . ?
B3 B4 Si1 71.0(3) . . ?
N5 B5 P6 131.0(7) . . ?
N5 B5 P5 126.1(7) . . ?
P6 B5 P5 101.7(4) . . ?
N6 B6 P5 132.0(7) . . ?
N6 B6 P6 127.9(7) . . ?
P5 B6 P6 100.1(4) . . ?
N6 B6 Si2 141.6(7) . . ?
P5 B6 Si2 60.0(2) . . ?
P6 B6 Si2 59.9(3) . . ?
B1 N1 C4 120.3(7) . . ?
B1 N1 C1 124.2(7) . . ?
C4 N1 C1 115.3(6) . . ?
B2 N2 C10 120.0(6) . . ?
B2 N2 C7 125.9(6) . . ?
C10 N2 C7 114.0(6) . . ?
B3 N3 C13 120.4(7) . . ?
B3 N3 C16 123.9(7) . . ?
C13 N3 C16 115.1(7) . . ?
B4 N4 C22 124.3(7) . . ?
B4 N4 C19 121.2(7) . . ?
C22 N4 C19 114.5(7) . . ?
B5 N5 C25 122.7(7) . . ?
B5 N5 C28 121.9(7) . . ?
C25 N5 C28 115.4(6) . . ?
B6 N6 C34 124.1(9) . . ?
B6 N6 C31 122.0(9) . . ?
C34 N6 C31 113.8(9) . . ?
N1 C1 C2 110.3(8) . . ?
N1 C1 C3 112.2(7) . . ?
C2 C1 C3 113.6(8) . . ?
N1 C1 H1A 106.7(4) . . ?
C2 C1 H1A 106.7(5) . . ?
C3 C1 H1A 106.7(5) . . ?
C1 C2 H2A 109.5(5) . . ?
C1 C2 H2B 109.5(5) . . ?
H2A C2 H2B 109.5 . . ?
C1 C2 H2C 109.5(5) . . ?
H2A C2 H2C 109.5 . . ?
H2B C2 H2C 109.5 . . ?
C1 C3 H3A 109.5(5) . . ?
C1 C3 H3B 109.5(5) . . ?
H3A C3 H3B 109.5 . . ?
C1 C3 H3C 109.5(5) . . ?
H3A C3 H3C 109.5 . . ?
H3B C3 H3C 109.5 . . ?
N1 C4 C5 112.5(7) . . ?
N1 C4 C6 114.1(7) . . ?
C5 C4 C6 111.9(7) . . ?
N1 C4 H4A 105.9(4) . . ?
C5 C4 H4A 105.9(5) . . ?
C6 C4 H4A 105.9(5) . . ?
C4 C5 H5A 109.5(5) . . ?
C4 C5 H5B 109.5(5) . . ?
H5A C5 H5B 109.5 . . ?
C4 C5 H5C 109.5(5) . . ?
H5A C5 H5C 109.5 . . ?
H5B C5 H5C 109.5 . . ?
C4 C6 H6A 109.5(5) . . ?
C4 C6 H6B 109.5(5) . . ?
H6A C6 H6B 109.5 . . ?
C4 C6 H6C 109.5(5) . . ?
H6A C6 H6C 109.5 . . ?
H6B C6 H6C 109.5 . . ?
N2 C7 C9 113.8(7) . . ?
N2 C7 C8 109.5(6) . . ?
C9 C7 C8 110.6(7) . . ?
N2 C7 H7A 107.6(4) . . ?
C9 C7 H7A 107.6(4) . . ?
C8 C7 H7A 107.6(5) . . ?
C7 C8 H8A 109.5(5) . . ?
C7 C8 H8B 109.5(5) . . ?
H8A C8 H8B 109.5 . . ?
C7 C8 H8C 109.5(4) . . ?
H8A C8 H8C 109.5 . . ?
H8B C8 H8C 109.5 . . ?
C7 C9 H9A 109.5(4) . . ?
C7 C9 H9B 109.5(4) . . ?
H9A C9 H9B 109.5 . . ?
C7 C9 H9C 109.5(4) . . ?
H9A C9 H9C 109.5 . . ?
H9B C9 H9C 109.5 . . ?
N2 C10 C11 113.7(7) . . ?
N2 C10 C12 111.3(7) . . ?
C11 C10 C12 111.6(7) . . ?
N2 C10 H10A 106.6(4) . . ?
C11 C10 H10A 106.6(5) . . ?
C12 C10 H10A 106.6(5) . . ?
C10 C11 H11A 109.5(5) . . ?
C10 C11 H11B 109.5(5) . . ?
H11A C11 H11B 109.5 . . ?
C10 C11 H11C 109.5(5) . . ?
H11A C11 H11C 109.5 . . ?
H11B C11 H11C 109.5 . . ?
C10 C12 H12A 109.5(5) . . ?
C10 C12 H12B 109.5(5) . . ?
H12A C12 H12B 109.5 . . ?
C10 C12 H12C 109.5(5) . . ?
H12A C12 H12C 109.5 . . ?
H12B C12 H12C 109.5 . . ?
N3 C13 C15 113.9(7) . . ?
N3 C13 C14 111.7(8) . . ?
C15 C13 C14 109.4(8) . . ?
N3 C13 H13A 107.2(4) . . ?
C15 C13 H13A 107.2(5) . . ?
C14 C13 H13A 107.2(5) . . ?
C13 C14 H14A 109.5(5) . . ?
C13 C14 H14B 109.5(5) . . ?
H14A C14 H14B 109.5 . . ?
C13 C14 H14C 109.5(5) . . ?
H14A C14 H14C 109.5 . . ?
H14B C14 H14C 109.5 . . ?
C13 C15 H15A 109.5(5) . . ?
C13 C15 H15B 109.5(5) . . ?
H15A C15 H15B 109.5 . . ?
C13 C15 H15C 109.5(5) . . ?
H15A C15 H15C 109.5 . . ?
H15B C15 H15C 109.5 . . ?
N3 C16 C17 111.5(7) . . ?
N3 C16 C18 112.2(7) . . ?
C17 C16 C18 111.6(7) . . ?
N3 C16 H16A 107.0(4) . . ?
C17 C16 H16A 107.0(5) . . ?
C18 C16 H16A 107.0(5) . . ?
C16 C17 H17A 109.5(5) . . ?
C16 C17 H17B 109.5(5) . . ?
H17A C17 H17B 109.5 . . ?
C16 C17 H17C 109.5(5) . . ?
H17A C17 H17C 109.5 . . ?
H17B C17 H17C 109.5 . . ?
C16 C18 H18A 109.5(5) . . ?
C16 C18 H18B 109.5(5) . . ?
H18A C18 H18B 109.5 . . ?
C16 C18 H18C 109.5(5) . . ?
H18A C18 H18C 109.5 . . ?
H18B C18 H18C 109.5 . . ?
N4 C19 C20 113.7(9) . . ?
N4 C19 C21 111.5(9) . . ?
C20 C19 C21 113.5(8) . . ?
N4 C19 H19A 105.8(5) . . ?
C20 C19 H19A 105.8(6) . . ?
C21 C19 H19A 105.8(5) . . ?
C19 C20 H20A 109.5(6) . . ?
C19 C20 H20B 109.5(6) . . ?
H20A C20 H20B 109.5 . . ?
C19 C20 H20C 109.5(6) . . ?
H20A C20 H20C 109.5 . . ?
H20B C20 H20C 109.5 . . ?
C19 C21 H21A 109.5(5) . . ?
C19 C21 H21B 109.5(5) . . ?
H21A C21 H21B 109.5 . . ?
C19 C21 H21C 109.5(6) . . ?
H21A C21 H21C 109.5 . . ?
H21B C21 H21C 109.5 . . ?
N4 C22 C24 111.5(8) . . ?
N4 C22 C23 112.4(9) . . ?
C24 C22 C23 112.6(9) . . ?
N4 C22 H22A 106.6(5) . . ?
C24 C22 H22A 106.6(5) . . ?
C23 C22 H22A 106.6(6) . . ?
C22 C23 H23A 109.5(6) . . ?
C22 C23 H23B 109.5(5) . . ?
H23A C23 H23B 109.5 . . ?
C22 C23 H23C 109.5(6) . . ?
H23A C23 H23C 109.5 . . ?
H23B C23 H23C 109.5 . . ?
C22 C24 H24A 109.5(6) . . ?
C22 C24 H24B 109.5(5) . . ?
H24A C24 H24B 109.5 . . ?
C22 C24 H24C 109.5(5) . . ?
H24A C24 H24C 109.5 . . ?
H24B C24 H24C 109.5 . . ?
N5 C25 C27 111.9(7) . . ?
N5 C25 C26 111.3(7) . . ?
C27 C25 C26 111.9(7) . . ?
N5 C25 H25A 107.1(4) . . ?
C27 C25 H25A 107.1(5) . . ?
C26 C25 H25A 107.1(5) . . ?
C25 C26 H26A 109.5(5) . . ?
C25 C26 H26B 109.5(5) . . ?
H26A C26 H26B 109.5 . . ?
C25 C26 H26C 109.5(5) . . ?
H26A C26 H26C 109.5 . . ?
H26B C26 H26C 109.5 . . ?
C25 C27 H27A 109.5(5) . . ?
C25 C27 H27B 109.5(5) . . ?
H27A C27 H27B 109.5 . . ?
C25 C27 H27C 109.5(5) . . ?
H27A C27 H27C 109.5 . . ?
H27B C27 H27C 109.5 . . ?
N5 C28 C30 111.6(7) . . ?
N5 C28 C29 113.0(7) . . ?
C30 C28 C29 110.8(7) . . ?
N5 C28 H28A 107.0(4) . . ?
C30 C28 H28A 107.0(5) . . ?
C29 C28 H28A 107.0(5) . . ?
C28 C29 H29A 109.5(5) . . ?
C28 C29 H29B 109.5(5) . . ?
H29A C29 H29B 109.5 . . ?
C28 C29 H29C 109.5(4) . . ?
H29A C29 H29C 109.5 . . ?
H29B C29 H29C 109.5 . . ?
C28 C30 H30A 109.5(5) . . ?
C28 C30 H30B 109.5(4) . . ?
H30A C30 H30B 109.5 . . ?
C28 C30 H30C 109.5(5) . . ?
H30A C30 H30C 109.5 . . ?
H30B C30 H30C 109.5 . . ?
C32 C31 C33 121.0(10) . . ?
C32 C31 N6 118.3(10) . . ?
C33 C31 N6 114.6(11) . . ?
C32 C31 H31A 98.3(9) . . ?
C33 C31 H31A 98.3(7) . . ?
N6 C31 H31A 98.3(6) . . ?
C31 C32 H32A 109.5(7) . . ?
C31 C32 H32B 109.4(8) . . ?
H32A C32 H32B 109.5 . . ?
C31 C32 H32C 109.5(8) . . ?
H32A C32 H32C 109.5 . . ?
H32B C32 H32C 109.5 . . ?
C31 C33 H33A 109.5(6) . . ?
C31 C33 H33B 109.5(8) . . ?
H33A C33 H33B 109.5 . . ?
C31 C33 H33C 109.5(7) . . ?
H33A C33 H33C 109.5 . . ?
H33B C33 H33C 109.5 . . ?
C36 C34 N6 114.9(10) . . ?
C36 C34 C35 119.1(12) . . ?
N6 C34 C35 117.2(11) . . ?
C36 C34 H34A 99.9(8) . . ?
N6 C34 H34A 99.9(6) . . ?
C35 C34 H34A 99.9(7) . . ?
C34 C35 H35A 109.5(7) . . ?
C34 C35 H35B 109.5(7) . . ?
H35A C35 H35B 109.5 . . ?
C34 C35 H35C 109.5(8) . . ?
H35A C35 H35C 109.5 . . ?
H35B C35 H35C 109.5 . . ?
C34 C36 H36A 109.5(7) . . ?
C34 C36 H36B 109.5(8) . . ?
H36A C36 H36B 109.5 . . ?
C34 C36 H36C 109.4(7) . . ?
H36A C36 H36C 109.5 . . ?
H36B C36 H36C 109.5 . . ?

loop_
_geom_bond_atom_site_label_1
_geom_bond_atom_site_label_2
_geom_bond_distance
_geom_bond_site_symmetry_2
_geom_bond_publ_flag
Si1 P3 2.261(3) . ?
Si1 P1 2.268(3) . ?
Si1 P4 2.271(3) . ?
Si1 Si2 2.367(3) . ?
Si1 B4 2.445(8) . ?
Si2 P6 2.255(3) . ?
Si2 P2 2.262(3) . ?
Si2 P5 2.255(3) . ?
Si2 B6 2.459(9) . ?
P1 B2 1.957(9) . ?
P1 B1 1.972(8) . ?
P2 B1 1.980(9) . ?
P2 B2 1.960(8) . ?
P3 B3 1.940(9) . ?
P3 B4 1.967(9) . ?
P4 B3 1.955(9) . ?
P4 B4 1.974(9) . ?
P5 B5 1.973(9) . ?
P5 B6 1.978(9) . ?
P6 B5 1.940(9) . ?
P6 B6 1.982(9) . ?
B1 N1 1.372(9) . ?
B2 N2 1.389(9) . ?
B3 N3 1.405(10) . ?
B3 B4 2.100(13) . ?
B4 N4 1.383(10) . ?
B5 N5 1.383(10) . ?
B6 N6 1.369(10) . ?
N1 C4 1.475(8) . ?
N1 C1 1.492(9) . ?
N2 C10 1.495(8) . ?
N2 C7 1.495(8) . ?
N3 C13 1.486(9) . ?
N3 C16 1.489(9) . ?
N4 C22 1.489(10) . ?
N4 C19 1.485(10) . ?
N5 C25 1.491(9) . ?
N5 C28 1.488(9) . ?
N6 C34 1.448(12) . ?
N6 C31 1.472(12) . ?
C1 C2 1.503(11) . ?
C1 C3 1.519(11) . ?
C1 H1A 0.98 . ?
C2 H2A 0.96 . ?
C2 H2B 0.96 . ?
C2 H2C 0.96 . ?
C3 H3A 0.96 . ?
C3 H3B 0.96 . ?
C3 H3C 0.96 . ?
C4 C5 1.518(10) . ?
C4 C6 1.505(10) . ?
C4 H4A 0.98 . ?
C5 H5A 0.96 . ?
C5 H5B 0.96 . ?
C5 H5C 0.96 . ?
C6 H6A 0.96 . ?
C6 H6B 0.96 . ?
C6 H6C 0.96 . ?
C7 C9 1.507(9) . ?
C7 C8 1.523(10) . ?
C7 H7A 0.98 . ?
C8 H8A 0.96 . ?
C8 H8B 0.96 . ?
C8 H8C 0.96 . ?
C9 H9A 0.96 . ?
C9 H9B 0.96 . ?
C9 H9C 0.96 . ?
C10 C11 1.520(10) . ?
C10 C12 1.512(11) . ?
C10 H10A 0.98 . ?
C11 H11A 0.96 . ?
C11 H11B 0.96 . ?
C11 H11C 0.96 . ?
C12 H12A 0.96 . ?
C12 H12B 0.96 . ?
C12 H12C 0.96 . ?
C13 C15 1.514(10) . ?
C13 C14 1.520(11) . ?
C13 H13A 0.98 . ?
C14 H14A 0.96 . ?
C14 H14B 0.96 . ?
C14 H14C 0.96 . ?
C15 H15A 0.96 . ?
C15 H15B 0.96 . ?
C15 H15C 0.96 . ?
C16 C17 1.520(10) . ?
C16 C18 1.537(10) . ?
C16 H16A 0.98 . ?
C17 H17A 0.96 . ?
C17 H17B 0.96 . ?
C17 H17C 0.96 . ?
C18 H18A 0.96 . ?
C18 H18B 0.96 . ?
C18 H18C 0.96 . ?
C19 C20 1.508(12) . ?
C19 C21 1.532(11) . ?
C19 H19A 0.98 . ?
C20 H20A 0.96 . ?
C20 H20B 0.96 . ?
C20 H20C 0.96 . ?
C21 H21A 0.96 . ?
C21 H21B 0.96 . ?
C21 H21C 0.96 . ?
C22 C24 1.502(12) . ?
C22 C23 1.510(12) . ?
C22 H22A 0.98 . ?
C23 H23A 0.96 . ?
C23 H23B 0.96 . ?
C23 H23C 0.96 . ?
C24 H24A 0.96 . ?
C24 H24B 0.96 . ?
C24 H24C 0.96 . ?
C25 C27 1.518(10) . ?
C25 C26 1.526(10) . ?
C25 H25A 0.98 . ?
C26 H26A 0.96 . ?
C26 H26B 0.96 . ?
C26 H26C 0.96 . ?
C27 H27A 0.96 . ?
C27 H27B 0.96 . ?
C27 H27C 0.96 . ?
C28 C30 1.519(10) . ?
C28 C29 1.514(10) . ?
C28 H28A 0.98 . ?
C29 H29A 0.96 . ?
C29 H29B 0.96 . ?
C29 H29C 0.96 . ?
C30 H30A 0.96 . ?
C30 H30B 0.96 . ?
C30 H30C 0.96 . ?
C31 C32 1.409(14) . ?
C31 C33 1.482(13) . ?
C31 H31A 0.98 . ?
C32 H32A 0.96 . ?
C32 H32B 0.96 . ?
C32 H32C 0.96 . ?
C33 H33A 0.96 . ?
C33 H33B 0.96 . ?
C33 H33C 0.96 . ?
C34 C36 1.425(14) . ?
C34 C35 1.460(13) . ?
C34 H34A 0.98 . ?
C35 H35A 0.96 . ?
C35 H35B 0.96 . ?
C35 H35C 0.96 . ?
C36 H36A 0.96 . ?
C36 H36B 0.96 . ?
C36 H36C 0.96 . ?
